data_2106039
loop_
_publ_author_name
'Chevalier, P.'
'Ritsma, J.'
'Rouxel, J.'

_publ_section_title
;
 Structure de Rb2 Sn (N H2)6 et K2 Sn (N H2)6
;
_journal_name_full 'Acta Crystallographica B (24,1968-38,1982)'
_journal_page_first 1076
_journal_page_last 1079
_journal_volume 33
_journal_year 1977
_chemical_formula_sum 'H12 N6 Rb2 Sn'
_chemical_name_systematic 'Rb2 (Sn (N H2)6)'
_space_group_IT_number 147
_symmetry_space_group_name_Hall '-P 3'
_symmetry_space_group_name_H-M 'P -3'
_cell_angle_alpha 90
_cell_angle_beta 90
_cell_angle_gamma 120
_cell_formula_units_Z 1
_cell_length_a 6.66
_cell_length_b 6.66
_cell_length_c 5.77
_cell_volume 221.643
_citation_journal_id_ASTM ACBCAR
_cod_data_source_file Chevalier_ACBCAR_1977_1590.cif
_cod_data_source_block H12N6Rb2Sn1
_cod_original_cell_volume 221.6434
_cod_original_formula_sum 'H12 N6 Rb2 Sn1'
_cod_database_code 2106039

loop_
_symmetry_equiv_pos_as_xyz
x,y,z
-y,x-y,z
-x+y,-x,z
-x,-y,-z
y,-x+y,-z
x-y,x,-z

loop_
_atom_site_label
_atom_site_type_symbol
_atom_site_fract_x
_atom_site_fract_y
_atom_site_fract_z
_atom_site_occupancy
_atom_site_U_iso_or_equiv
_atom_site_attached_hydrogens
Rb1 Rb+1 0.3333 0.6667 0.7935 1 0.0 0
N1 N-3 0.8026 0.6894 0.7889 1 0.0 2
Sn1 Sn+4 0 0 0 1 0.0 0
